data_4107852
loop_
_publ_author_name
'Jai Young Lee'
'So Young Lee'
'Wonbo Sim'
'Ki-Min Park'
'Jineun Kim'
'Shim Sung Lee'

_publ_section_title
;
 Temperature-Dependent 3-D CuI Coordination Polymers of
 Calix[4]-bis-dithiacrown: Crystal-to-Crystal Transformation and
 Photoluminescence Change on Coordinated Solvent Removal
;
_journal_name_full 'Journal of the American Chemical Society'
_journal_page_first 6902
_journal_page_last 6903
_journal_paper_doi 10.1021/ja8008693
_journal_volume 130
_journal_year 2008
_chemical_formula_sum 'C48 H60 Cu3 I3 O8.5 S4'
_chemical_formula_weight 1472.52
_chemical_name_systematic
; 
 ? 
;
_space_group_IT_number 14
_symmetry_cell_setting monoclinic
_symmetry_space_group_name_Hall '-P 2ybc'
_symmetry_space_group_name_H-M 'P 1 21/c 1'
_atom_sites_solution_hydrogens geom
_atom_sites_solution_primary direct
_atom_sites_solution_secondary difmap
_audit_creation_method SHELXTL
_cell_angle_alpha 90.00
_cell_angle_beta 91.451(3)
_cell_angle_gamma 90.00
_cell_formula_units_Z 4
_cell_length_a 16.151(3)
_cell_length_b 18.445(3)
_cell_length_c 18.064(3)
_cell_measurement_reflns_used 1354
_cell_measurement_temperature 173(2)
_cell_measurement_theta_max 18.00
_cell_measurement_theta_min 2.48
_cell_volume 5379.6(16)
_computing_cell_refinement 'Bruker SAINT'
_computing_data_collection 'Bruker SMART'
_computing_data_reduction 'Bruker SAINT'
_computing_molecular_graphics 'Bruker SHELXTL'
_computing_publication_material 'Bruker SHELXTL'
_computing_structure_refinement 'Bruker SHELXTL'
_computing_structure_solution 'Bruker SHELXTL'
_diffrn_ambient_temperature 173(2)
_diffrn_measured_fraction_theta_full 0.998
_diffrn_measured_fraction_theta_max 0.998
_diffrn_measurement_device_type 'CCD area detector'
_diffrn_measurement_method 'phi and omega scans'
_diffrn_radiation_monochromator graphite
_diffrn_radiation_source 'fine-focus sealed tube'
_diffrn_radiation_type MoK\a
_diffrn_radiation_wavelength 0.71073
_diffrn_reflns_av_R_equivalents 0.3003
_diffrn_reflns_av_sigmaI/netI 0.4786
_diffrn_reflns_limit_h_max 14
_diffrn_reflns_limit_h_min -19
_diffrn_reflns_limit_k_max 22
_diffrn_reflns_limit_k_min -22
_diffrn_reflns_limit_l_max 22
_diffrn_reflns_limit_l_min -22
_diffrn_reflns_number 30250
_diffrn_reflns_theta_full 26.00
_diffrn_reflns_theta_max 26.00
_diffrn_reflns_theta_min 1.26
_exptl_absorpt_coefficient_mu 3.102
_exptl_absorpt_correction_type 'empirical SADABS'
_exptl_absorpt_process_details
;
 Ratio of minimum to maximum apparent transmission:  0.646841 
;
_exptl_crystal_colour Colorless
_exptl_crystal_density_diffrn 1.818
_exptl_crystal_description block
_exptl_crystal_F_000 2904
_exptl_crystal_size_max 0.30
_exptl_crystal_size_mid 0.20
_exptl_crystal_size_min 0.20
_refine_diff_density_max 1.707
_refine_diff_density_min -1.015
_refine_diff_density_rms 0.259
_refine_ls_extinction_coef 0.0064(4)
_refine_ls_extinction_expression Fc^*^=kFc[1+0.001xFc^2^\l^3^/sin(2\q)]^-1/4^
_refine_ls_extinction_method SHELXL
_refine_ls_goodness_of_fit_ref 0.994
_refine_ls_hydrogen_treatment constr
_refine_ls_matrix_type full
_refine_ls_number_parameters 366
_refine_ls_number_reflns 10560
_refine_ls_number_restraints 12
_refine_ls_restrained_S_all 0.993
_refine_ls_R_factor_all 0.3169
_refine_ls_R_factor_gt 0.1026
_refine_ls_shift/su_max 0.001
_refine_ls_shift/su_mean 0.000
_refine_ls_structure_factor_coef Fsqd
_refine_ls_weighting_details 'calc w=1/[\s^2^(Fo^2^)+(0.1129P)^2^+0.0000P] where P=(Fo^2^+2Fc^2^)/3'
_refine_ls_weighting_scheme calc
_refine_ls_wR_factor_gt 0.2233
_refine_ls_wR_factor_ref 0.3215
_reflns_number_gt 3055
_reflns_number_total 10560
_reflns_threshold_expression >2sigma(I)
_cod_data_source_file ja8008693-file004.cif
_cod_data_source_block 1a
_cod_original_cell_volume 5379.6(15)
_cod_original_formula_sum 'C48 H60 Cu3 I3 O8.50 S4'
_cod_database_code 4107852

loop_
_symmetry_equiv_pos_as_xyz
'x, y, z'
'-x, y+1/2, -z+1/2'
'-x, -y, -z'
'x, -y-1/2, z-1/2'

loop_
_atom_site_label
_atom_site_type_symbol
_atom_site_fract_x
_atom_site_fract_y
_atom_site_fract_z
_atom_site_U_iso_or_equiv
_atom_site_adp_type
_atom_site_occupancy
_atom_site_symmetry_multiplicity
_atom_site_calc_flag
_atom_site_refinement_flags
_atom_site_disorder_assembly
_atom_site_disorder_group
I1 I -0.09943(12) 0.67895(12) -0.06957(14) 0.0885(9) Uani 1 1 d . . .
I2 I -0.34603(11) 0.62706(11) -0.16194(12) 0.0712(7) Uani 1 1 d . . .
I3 I -0.31090(9) 0.81082(9) -0.00026(9) 0.0421(5) Uani 1 1 d . . .
Cu1 Cu -0.14580(18) 0.80685(17) -0.02557(16) 0.0467(9) Uani 1 1 d . . .
Cu2 Cu -0.25348(19) 0.70390(18) -0.07812(19) 0.0562(10) Uani 1 1 d . . .
Cu3 Cu -0.41675(19) 0.73035(19) -0.08989(18) 0.0556(10) Uani 1 1 d . . .
S1 S 0.5154(4) 0.6785(3) 0.3433(3) 0.0417(17) Uani 1 1 d . . .
S2 S 0.4750(4) 0.6810(4) -0.0265(4) 0.058(2) Uani 1 1 d D . .
S3 S -0.0838(4) 0.8601(4) 0.0798(3) 0.0455(18) Uani 1 1 d . . .
S4 S 0.0918(4) 1.1100(4) 0.1086(3) 0.0443(17) Uani 1 1 d . . .
O1 O 0.3292(8) 0.7748(8) 0.2309(7) 0.029(4) Uani 1 1 d . . .
O2 O 0.7061(10) 0.6223(10) 0.2167(9) 0.066(6) Uani 1 1 d D A .
O3 O 0.626(2) 0.607(2) 0.0838(19) 0.25(3) Uani 1 1 d D . .
O4 O 0.3387(12) 0.7922(10) -0.0200(9) 0.066(6) Uani 1 1 d . . .
O5 O 0.1402(8) 0.7664(7) 0.0999(7) 0.029(4) Uani 1 1 d . . .
O6 O -0.0805(11) 0.9326(9) 0.2367(9) 0.056(5) Uani 1 1 d . . .
O7 O -0.0022(13) 1.0748(11) 0.2469(10) 0.084(7) Uani 1 1 d . . .
O8 O 0.2594(8) 0.9486(7) 0.1245(8) 0.032(4) Uani 1 1 d . . .
C1 C 0.3762(14) 0.7476(13) 0.2943(13) 0.046(7) Uiso 1 1 d . . .
H1A H 0.3450 0.7088 0.3191 0.055 Uiso 1 1 calc R . .
H1B H 0.3869 0.7871 0.3304 0.055 Uiso 1 1 calc R . .
C2 C 0.4554(13) 0.7189(12) 0.2667(12) 0.035(6) Uiso 1 1 d . . .
H2A H 0.4876 0.7587 0.2444 0.042 Uiso 1 1 calc R . .
H2B H 0.4441 0.6819 0.2280 0.042 Uiso 1 1 calc R . .
C3 C 0.5906(14) 0.6252(13) 0.2904(13) 0.047(7) Uiso 1 1 d . . .
H3A H 0.6187 0.5904 0.3243 0.056 Uiso 1 1 calc R . .
H3B H 0.5600 0.5967 0.2520 0.056 Uiso 1 1 calc R . .
C4 C 0.6529(14) 0.6688(12) 0.2547(13) 0.044(7) Uiso 1 1 d . . .
H4A H 0.6260 0.7032 0.2195 0.053 Uiso 1 1 calc R . .
H4B H 0.6848 0.6971 0.2922 0.053 Uiso 1 1 calc R . .
C5 C 0.7305(16) 0.6417(17) 0.1451(10) 0.098(11) Uiso 1 1 d D . .
H5A H 0.7914 0.6476 0.1480 0.118 Uiso 1 1 calc R A .
H5B H 0.7072 0.6906 0.1355 0.118 Uiso 1 1 calc R . .
C6 C 0.712(3) 0.598(4) 0.077(3) 0.35(5) Uiso 1 1 d D A .
H6A H 0.7335 0.6203 0.0312 0.425 Uiso 1 1 calc R . .
H6B H 0.7304 0.5469 0.0811 0.425 Uiso 1 1 calc R . .
C7 C 0.540(2) 0.608(6) 0.088(3) 0.22(6) Uiso 0.59(9) 1 d PD A 1
H7A H 0.5238 0.6560 0.1073 0.263 Uiso 0.59(9) 1 calc PR A 1
H7B H 0.5236 0.5714 0.1247 0.263 Uiso 0.59(9) 1 calc PR A 1
C7' C 0.577(3) 0.575(6) 0.028(5) 0.21(8) Uiso 0.41(9) 1 d PD A 2
H7'A H 0.5801 0.5219 0.0346 0.252 Uiso 0.41(9) 1 calc PR A 2
H7'B H 0.6035 0.5860 -0.0200 0.252 Uiso 0.41(9) 1 calc PR A 2
C8 C 0.487(2) 0.5947(12) 0.019(2) 0.128(14) Uiso 1 1 d D . .
H8A H 0.4325 0.5749 0.0322 0.153 Uiso 0.59(9) 1 calc PR A 1
H8B H 0.5147 0.5597 -0.0139 0.153 Uiso 0.59(9) 1 calc PR A 1
H8C H 0.4620 0.5969 0.0684 0.153 Uiso 0.41(9) 1 d PR A 2
H8D H 0.4579 0.5569 -0.0104 0.153 Uiso 0.41(9) 1 d PR A 2
C9 C 0.4479(18) 0.7455(16) 0.0439(17) 0.083(10) Uiso 1 1 d . . .
H9A H 0.4583 0.7223 0.0927 0.100 Uiso 1 1 calc R A .
H9B H 0.4865 0.7870 0.0407 0.100 Uiso 1 1 calc R . .
C10 C 0.365(2) 0.7743(18) 0.0432(19) 0.090(11) Uiso 1 1 d . A .
H10A H 0.3269 0.7373 0.0635 0.108 Uiso 1 1 calc R . .
H10B H 0.3631 0.8172 0.0761 0.108 Uiso 1 1 calc R . .
C11 C 0.2653(13) 0.8392(12) -0.0339(12) 0.033(6) Uiso 1 1 d . . .
C12 C 0.1886(13) 0.8045(12) -0.0487(12) 0.035(6) Uiso 1 1 d . . .
C13 C 0.1274(13) 0.8489(11) -0.0777(11) 0.030(6) Uiso 1 1 d . . .
H13A H 0.0772 0.8280 -0.0961 0.036 Uiso 1 1 calc R . .
C14 C 0.1368(15) 0.9198(13) -0.0805(13) 0.045(7) Uiso 1 1 d . . .
H14A H 0.0919 0.9483 -0.0993 0.055 Uiso 1 1 calc R . .
C15 C 0.2067(14) 0.9541(13) -0.0582(12) 0.041(6) Uiso 1 1 d . . .
H15A H 0.2099 1.0055 -0.0599 0.049 Uiso 1 1 calc R . .
C16 C 0.2738(13) 0.9139(12) -0.0329(12) 0.034(6) Uiso 1 1 d . . .
C17 C 0.3528(13) 0.9513(12) -0.0063(12) 0.039(6) Uiso 1 1 d . . .
H17A H 0.3954 0.9392 -0.0428 0.047 Uiso 1 1 calc R . .
H17B H 0.3425 1.0040 -0.0111 0.047 Uiso 1 1 calc R . .
C18 C 0.3920(13) 0.9408(12) 0.0669(12) 0.035(6) Uiso 1 1 d . . .
C19 C 0.4782(14) 0.9330(12) 0.0765(13) 0.044(7) Uiso 1 1 d . . .
H19A H 0.5127 0.9343 0.0347 0.052 Uiso 1 1 calc R . .
C20 C 0.5129(17) 0.9234(14) 0.1468(14) 0.060(8) Uiso 1 1 d . . .
H20A H 0.5712 0.9193 0.1539 0.072 Uiso 1 1 calc R . .
C21 C 0.4629(14) 0.9201(12) 0.2045(13) 0.040(6) Uiso 1 1 d . . .
H21A H 0.4875 0.9109 0.2519 0.048 Uiso 1 1 calc R . .
C22 C 0.3780(14) 0.9291(13) 0.2000(13) 0.043(7) Uiso 1 1 d . . .
C23 C 0.3430(13) 0.9422(11) 0.1316(12) 0.032(6) Uiso 1 1 d . . .
C24 C 0.3241(14) 0.9270(13) 0.2711(13) 0.045(7) Uiso 1 1 d . . .
H24A H 0.3599 0.9115 0.3134 0.054 Uiso 1 1 calc R . .
H24B H 0.3053 0.9770 0.2816 0.054 Uiso 1 1 calc R . .
C25 C 0.2518(13) 0.8801(12) 0.2676(12) 0.030(5) Uiso 1 1 d . . .
C26 C 0.1766(14) 0.9093(13) 0.2905(12) 0.044(7) Uiso 1 1 d . . .
H26A H 0.1735 0.9585 0.3057 0.053 Uiso 1 1 calc R . .
C27 C 0.1044(14) 0.8644(12) 0.2905(12) 0.038(6) Uiso 1 1 d . . .
H27A H 0.0526 0.8838 0.3046 0.046 Uiso 1 1 calc R . .
C28 C 0.1107(13) 0.7947(11) 0.2704(11) 0.029(5) Uiso 1 1 d . . .
H28A H 0.0622 0.7656 0.2706 0.034 Uiso 1 1 calc R . .
C29 C 0.1835(13) 0.7631(11) 0.2495(12) 0.029(5) Uiso 1 1 d . . .
C30 C 0.2552(14) 0.8073(13) 0.2508(12) 0.040(6) Uiso 1 1 d . . .
C31 C 0.1848(13) 0.6840(11) 0.2292(11) 0.032(5) Uiso 1 1 d . . .
H31A H 0.1288 0.6641 0.2372 0.039 Uiso 1 1 calc R . .
H31B H 0.2232 0.6591 0.2644 0.039 Uiso 1 1 calc R . .
C32 C 0.2094(13) 0.6635(12) 0.1515(12) 0.033(6) Uiso 1 1 d . . .
C33 C 0.2537(13) 0.5967(12) 0.1424(13) 0.038(6) Uiso 1 1 d . . .
H33A H 0.2728 0.5686 0.1835 0.045 Uiso 1 1 calc R . .
C34 C 0.2670(14) 0.5755(13) 0.0693(13) 0.044(7) Uiso 1 1 d . . .
H34A H 0.2951 0.5313 0.0605 0.053 Uiso 1 1 calc R . .
C35 C 0.2413(14) 0.6156(13) 0.0112(14) 0.043(6) Uiso 1 1 d . . .
H35A H 0.2531 0.5983 -0.0369 0.052 Uiso 1 1 calc R . .
C36 C 0.2009(12) 0.6774(11) 0.0164(11) 0.028(5) Uiso 1 1 d . . .
C37 C 0.1795(13) 0.7000(11) 0.0870(12) 0.030(5) Uiso 1 1 d . . .
C38 C 0.1792(14) 0.7224(11) -0.0497(12) 0.038(6) Uiso 1 1 d . . .
H38A H 0.1207 0.7119 -0.0631 0.046 Uiso 1 1 calc R . .
H38B H 0.2128 0.7041 -0.0908 0.046 Uiso 1 1 calc R . .
C39 C 0.0516(14) 0.7627(13) 0.0868(14) 0.049(7) Uiso 1 1 d . . .
H39A H 0.0247 0.7324 0.1245 0.059 Uiso 1 1 calc R . .
H39B H 0.0380 0.7431 0.0369 0.059 Uiso 1 1 calc R . .
C40 C 0.0248(13) 0.8436(12) 0.0931(13) 0.039(6) Uiso 1 1 d . . .
H40A H 0.0550 0.8721 0.0561 0.047 Uiso 1 1 calc R . .
H40B H 0.0421 0.8617 0.1428 0.047 Uiso 1 1 calc R . .
C41 C -0.1204(16) 0.8279(13) 0.1689(14) 0.056(8) Uiso 1 1 d . . .
H41A H -0.1654 0.7922 0.1605 0.067 Uiso 1 1 calc R . .
H41B H -0.0745 0.8034 0.1963 0.067 Uiso 1 1 calc R . .
C42 C -0.1509(16) 0.8884(14) 0.2132(15) 0.061(8) Uiso 1 1 d . . .
H42A H -0.1906 0.9179 0.1833 0.073 Uiso 1 1 calc R . .
H42B H -0.1798 0.8697 0.2570 0.073 Uiso 1 1 calc R . .
C43 C -0.1080(16) 0.9926(14) 0.2791(15) 0.063(8) Uiso 1 1 d . . .
H43A H -0.1410 0.9752 0.3209 0.076 Uiso 1 1 calc R . .
H43B H -0.1435 1.0245 0.2477 0.076 Uiso 1 1 calc R . .
C44 C -0.0349(17) 1.0336(15) 0.3075(15) 0.065(8) Uiso 1 1 d . . .
H44A H -0.0512 1.0666 0.3478 0.078 Uiso 1 1 calc R . .
H44B H 0.0077 0.9997 0.3274 0.078 Uiso 1 1 calc R . .
C45 C 0.0673(17) 1.1076(15) 0.2644(15) 0.060(8) Uiso 1 1 d . . .
H45A H 0.1076 1.0708 0.2825 0.072 Uiso 1 1 calc R . .
H45B H 0.0572 1.1414 0.3057 0.072 Uiso 1 1 calc R . .
C46 C 0.1060(14) 1.1498(13) 0.2018(12) 0.044(7) Uiso 1 1 d . . .
H46A H 0.1661 1.1545 0.2128 0.052 Uiso 1 1 calc R . .
H46B H 0.0822 1.1993 0.2011 0.052 Uiso 1 1 calc R . .
C47 C 0.1355(13) 1.0231(12) 0.1154(13) 0.044(7) Uiso 1 1 d . . .
H47A H 0.1113 0.9976 0.1580 0.053 Uiso 1 1 calc R . .
H47B H 0.1204 0.9954 0.0701 0.053 Uiso 1 1 calc R . .
C48 C 0.2311(13) 1.0237(12) 0.1254(13) 0.040(6) Uiso 1 1 d . . .
H48A H 0.2564 1.0513 0.0848 0.048 Uiso 1 1 calc R . .
H48B H 0.2473 1.0469 0.1731 0.048 Uiso 1 1 calc R . .
O1W O 0.050(2) 0.5201(19) -0.005(2) 0.071(11) Uiso 0.50 1 d P . .

loop_
_atom_site_aniso_label
_atom_site_aniso_U_11
_atom_site_aniso_U_22
_atom_site_aniso_U_33
_atom_site_aniso_U_23
_atom_site_aniso_U_13
_atom_site_aniso_U_12
I1 0.0433(12) 0.0795(16) 0.141(2) -0.0611(15) -0.0248(12) 0.0165(11)
I2 0.0460(12) 0.0830(16) 0.0838(16) -0.0331(13) -0.0147(10) 0.0053(11)
I3 0.0358(9) 0.0506(11) 0.0397(10) 0.0015(9) -0.0004(7) -0.0003(9)
Cu1 0.0412(18) 0.060(2) 0.0389(19) -0.0084(17) -0.0033(14) 0.0014(17)
Cu2 0.0395(19) 0.066(2) 0.063(2) -0.0137(19) -0.0119(16) 0.0033(17)
Cu3 0.043(2) 0.073(3) 0.051(2) 0.0094(19) 0.0019(16) 0.0025(18)
S1 0.029(3) 0.052(4) 0.044(4) -0.001(3) -0.007(3) 0.012(3)
S2 0.059(5) 0.072(5) 0.044(4) 0.004(4) 0.015(3) -0.006(4)
S3 0.040(4) 0.061(5) 0.035(4) -0.003(3) 0.002(3) 0.015(3)
S4 0.030(4) 0.064(5) 0.038(4) -0.005(4) -0.004(3) -0.001(3)
O1 0.030(8) 0.045(10) 0.012(8) 0.004(7) -0.001(6) 0.015(7)
O2 0.073(13) 0.088(14) 0.038(11) 0.006(10) 0.035(10) 0.019(11)
O3 0.41(8) 0.21(4) 0.13(3) 0.06(2) -0.10(3) -0.20(5)
O4 0.099(15) 0.071(14) 0.028(11) 0.020(10) 0.002(10) -0.015(12)
O5 0.018(8) 0.037(9) 0.032(9) 0.007(7) 0.002(6) 0.009(7)
O6 0.073(13) 0.046(11) 0.050(12) 0.008(9) 0.014(10) 0.000(10)
O7 0.091(16) 0.117(18) 0.045(12) -0.010(12) 0.023(11) -0.024(14)
O8 0.017(8) 0.036(10) 0.042(10) 0.006(8) -0.010(7) -0.007(7)

loop_
_atom_type_symbol
_atom_type_description
_atom_type_scat_dispersion_real
_atom_type_scat_dispersion_imag
_atom_type_scat_source
C C 0.0033 0.0016 'International Tables Vol C Tables 4.2.6.8 and 6.1.1.4'
H H 0.0000 0.0000 'International Tables Vol C Tables 4.2.6.8 and 6.1.1.4'
O O 0.0106 0.0060 'International Tables Vol C Tables 4.2.6.8 and 6.1.1.4'
S S 0.1246 0.1234 'International Tables Vol C Tables 4.2.6.8 and 6.1.1.4'
Cu Cu 0.3201 1.2651 'International Tables Vol C Tables 4.2.6.8 and 6.1.1.4'
I I -0.4742 1.8119 'International Tables Vol C Tables 4.2.6.8 and 6.1.1.4'

loop_
_geom_angle_atom_site_label_1
_geom_angle_atom_site_label_2
_geom_angle_atom_site_label_3
_geom_angle
_geom_angle_site_symmetry_1
_geom_angle_site_symmetry_3
Cu2 I1 Cu1 64.17(11) . .
Cu2 I2 Cu3 63.20(11) . .
Cu2 I3 Cu1 61.63(10) . .
Cu2 I3 Cu3 59.98(10) . .
Cu1 I3 Cu3 118.87(11) . .
S4 Cu1 S3 95.1(2) 3_575 .
S4 Cu1 I1 106.5(2) 3_575 .
S3 Cu1 I1 120.5(2) . .
S4 Cu1 I3 118.4(2) 3_575 .
S3 Cu1 I3 104.63(18) . .
I1 Cu1 I3 111.50(12) . .
S4 Cu1 Cu2 118.7(2) 3_575 .
S3 Cu1 Cu2 146.0(2) . .
I1 Cu1 Cu2 56.59(10) . .
I3 Cu1 Cu2 57.18(10) . .
I1 Cu2 I2 119.92(14) . .
I1 Cu2 I3 117.86(13) . .
I2 Cu2 I3 122.22(13) . .
I1 Cu2 Cu3 178.96(17) . .
I2 Cu2 Cu3 59.41(11) . .
I3 Cu2 Cu3 62.81(11) . .
I1 Cu2 Cu1 59.24(10) . .
I2 Cu2 Cu1 163.35(17) . .
I3 Cu2 Cu1 61.19(10) . .
Cu3 Cu2 Cu1 121.14(15) . .
S2 Cu3 S1 100.9(3) 1_455 4_475
S2 Cu3 I2 108.0(2) 1_455 .
S1 Cu3 I2 118.6(2) 4_475 .
S2 Cu3 Cu2 130.2(2) 1_455 .
S1 Cu3 Cu2 128.4(2) 4_475 .
I2 Cu3 Cu2 57.40(10) . .
S2 Cu3 I3 112.8(2) 1_455 .
S1 Cu3 I3 101.09(19) 4_475 .
I2 Cu3 I3 114.60(12) . .
Cu2 Cu3 I3 57.21(10) . .
C2 S1 C3 99.7(11) . .
C2 S1 Cu3 109.3(8) . 4_676
C3 S1 Cu3 110.2(8) . 4_676
C8 S2 C9 106.7(17) . .
C8 S2 Cu3 120.1(13) . 1_655
C9 S2 Cu3 106.9(10) . 1_655
C40 S3 C41 99.5(11) . .
C40 S3 Cu1 115.7(8) . .
C41 S3 Cu1 116.0(9) . .
C47 S4 C46 105.0(11) . .
C47 S4 Cu1 119.4(8) . 3_575
C46 S4 Cu1 106.6(8) . 3_575
C30 O1 C1 112.5(16) . .
C4 O2 C5 119(2) . .
C7' O3 C7 60(4) . .
C7' O3 C6 115(4) . .
C7 O3 C6 174(6) . .
C10 O4 C11 124(2) . .
C37 O5 C39 112.5(16) . .
C43 O6 C42 109.9(19) . .
C45 O7 C44 113(2) . .
C23 O8 C48 113.1(16) . .
O1 C1 C2 107.3(18) . .
C1 C2 S1 109.7(16) . .
C4 C3 S1 114.0(16) . .
O2 C4 C3 108.5(19) . .
O2 C5 C6 124(4) . .
O3 C6 C5 92.2(8) . .
O3 C7 C8 120(4) . .
O3 C7' C8 120(4) . .
C7' C8 C7 55(4) . .
C7' C8 S2 111(6) . .
C7 C8 S2 107(5) . .
C10 C9 S2 119(2) . .
O4 C10 C9 113(3) . .
C16 C11 C12 123(2) . .
C16 C11 O4 120(2) . .
C12 C11 O4 117.3(19) . .
C13 C12 C11 115(2) . .
C13 C12 C38 121(2) . .
C11 C12 C38 123(2) . .
C14 C13 C12 122(2) . .
C13 C14 C15 123(3) . .
C14 C15 C16 120(2) . .
C15 C16 C11 117(2) . .
C15 C16 C17 120(2) . .
C11 C16 C17 123(2) . .
C18 C17 C16 124.5(19) . .
C19 C18 C23 118(2) . .
C19 C18 C17 122(2) . .
C23 C18 C17 120(2) . .
C20 C19 C18 120(2) . .
C21 C20 C19 119(3) . .
C20 C21 C22 125(2) . .
C23 C22 C21 117(2) . .
C23 C22 C24 121(2) . .
C21 C22 C24 121(2) . .
O8 C23 C22 119.2(19) . .
O8 C23 C18 119.7(19) . .
C22 C23 C18 121(2) . .
C25 C24 C22 116.2(19) . .
C30 C25 C26 119(2) . .
C30 C25 C24 124(2) . .
C26 C25 C24 117(2) . .
C25 C26 C27 119(2) . .
C28 C27 C26 119(2) . .
C27 C28 C29 124(2) . .
C28 C29 C30 117(2) . .
C28 C29 C31 119.7(19) . .
C30 C29 C31 123.1(19) . .
C25 C30 O1 121(2) . .
C25 C30 C29 122(2) . .
O1 C30 C29 117.0(19) . .
C29 C31 C32 118.2(18) . .
C37 C32 C33 118(2) . .
C37 C32 C31 123.4(19) . .
C33 C32 C31 117.5(19) . .
C34 C33 C32 116(2) . .
C35 C34 C33 122(2) . .
C36 C35 C34 124(2) . .
C35 C36 C37 117(2) . .
C35 C36 C38 122(2) . .
C37 C36 C38 120.6(19) . .
C36 C37 O5 122.6(19) . .
C36 C37 C32 121(2) . .
O5 C37 C32 115.1(18) . .
C36 C38 C12 122(2) . .
O5 C39 C40 102.6(18) . .
C39 C40 S3 115.2(16) . .
C42 C41 S3 110.8(18) . .
O6 C42 C41 108(2) . .
O6 C43 C44 109(2) . .
O7 C44 C43 108(2) . .
O7 C45 C46 115(2) . .
C45 C46 S4 115.5(17) . .
C48 C47 S4 113.5(16) . .
O8 C48 C47 107.7(17) . .

loop_
_geom_bond_atom_site_label_1
_geom_bond_atom_site_label_2
_geom_bond_distance
_geom_bond_site_symmetry_2
I1 Cu2 2.531(4) .
I1 Cu1 2.605(4) .
I2 Cu2 2.534(4) .
I2 Cu3 2.589(4) .
I3 Cu2 2.606(4) .
I3 Cu1 2.718(3) .
I3 Cu3 2.758(4) .
Cu1 S4 2.330(7) 3_575
Cu1 S3 2.344(7) .
Cu1 Cu2 2.729(4) .
Cu2 Cu3 2.685(4) .
Cu3 S2 2.301(7) 1_455
Cu3 S1 2.329(7) 4_475
S1 C2 1.83(2) .
S1 C3 1.85(2) .
S1 Cu3 2.329(7) 4_676
S2 C8 1.800(7) .
S2 C9 1.80(3) .
S2 Cu3 2.301(7) 1_655
S3 C40 1.79(2) .
S3 C41 1.83(2) .
S4 C47 1.75(2) .
S4 C46 1.85(2) .
S4 Cu1 2.330(7) 3_575
O1 C30 1.39(2) .
O1 C1 1.45(3) .
O2 C4 1.41(2) .
O2 C5 1.407(10) .
O3 C7' 1.400(7) .
O3 C7 1.401(10) .
O3 C6 1.406(10) .
O4 C10 1.25(3) .
O4 C11 1.49(3) .
O5 C37 1.40(2) .
O5 C39 1.45(3) .
O6 C43 1.42(3) .
O6 C42 1.45(3) .
O7 C45 1.31(3) .
O7 C44 1.44(3) .
O8 C23 1.36(2) .
O8 C48 1.46(2) .
C1 C2 1.48(3) .
C3 C4 1.45(3) .
C5 C6 1.498(7) .
C7 C8 1.502(10) .
C7' C8 1.501(10) .
C9 C10 1.45(4) .
C11 C16 1.39(3) .
C11 C12 1.41(3) .
C12 C13 1.38(3) .
C12 C38 1.52(3) .
C13 C14 1.32(3) .
C14 C15 1.35(3) .
C15 C16 1.38(3) .
C16 C17 1.52(3) .
C17 C18 1.46(3) .
C18 C19 1.40(3) .
C18 C23 1.43(3) .
C19 C20 1.39(3) .
C20 C21 1.34(3) .
C21 C22 1.38(3) .
C22 C23 1.37(3) .
C22 C24 1.57(3) .
C24 C25 1.45(3) .
C25 C30 1.38(3) .
C25 C26 1.40(3) .
C26 C27 1.43(3) .
C27 C28 1.34(3) .
C28 C29 1.37(3) .
C29 C30 1.42(3) .
C29 C31 1.50(3) .
C31 C32 1.52(3) .
C32 C37 1.42(3) .
C32 C33 1.44(3) .
C33 C34 1.40(3) .
C34 C35 1.34(3) .
C35 C36 1.32(3) .
C36 C37 1.39(3) .
C36 C38 1.49(3) .
C39 C40 1.56(3) .
C41 C42 1.47(3) .
C43 C44 1.48(3) .
C45 C46 1.52(3) .
C47 C48 1.55(3) .
O1W O1W 1.79(7) 3_565
